data_7035555
loop_
_publ_author_name
'McDonald, Cecelia'
'Williams, David W.'
'Comar, Priyanka'
'Coles, Simon J.'
'Keene, Tony D.'
'Pitak, Mateusz B.'
'Brechin, Euan K.'
'Jones, Leigh F.'

_publ_section_title
;
 Molecular Pac-Man and Tacos: layered Cu(ii) cages from ligands with high
 binding site concentrations.
;
_journal_issue 29
_journal_name_full 'Dalton transactions (Cambridge, England : 2003)'
_journal_page_first 13359
_journal_page_last 13368
_journal_paper_doi 10.1039/c5dt01463h
_journal_volume 44
_journal_year 2015
_chemical_formula_sum 'C122 H112 Cu14 N20 O56'
_chemical_formula_weight 3643.88
_chemical_name_common '[Cu14](4)'
_chemical_name_systematic
;
 ?
;
_chemical_properties_physical Hygroscopic
_space_group_IT_number 14
_space_group_name_Hall '-P 2ybc'
_symmetry_cell_setting monoclinic
_symmetry_space_group_name_Hall '-P 2ybc'
_symmetry_space_group_name_H-M 'P 1 21/c 1'
_atom_sites_solution_hydrogens geom
_atom_sites_solution_primary direct
_atom_sites_solution_secondary difmap
_audit_creation_method SHELXL-97
_audit_update_record
;
2015-06-09 deposited with the CCDC.
2015-06-24 downloaded from the CCDC.
;
_cell_angle_alpha 90.00
_cell_angle_beta 91.05(3)
_cell_angle_gamma 90.00
_cell_formula_units_Z 2
_cell_length_a 18.989(4)
_cell_length_b 13.838(3)
_cell_length_c 26.748(5)
_cell_measurement_reflns_used 7181
_cell_measurement_temperature 149.9(2)
_cell_measurement_theta_max 25.2440
_cell_measurement_theta_min 3.0780
_cell_volume 7027(2)
_computing_cell_refinement
;
CrysAlisPro, Agilent Technologies,
Version 1.171.36.32 (release 02-08-2013 CrysAlis171 .NET)
(compiled Aug  2 2013,16:46:58)
;
_computing_data_collection
;
CrysAlisPro, Agilent Technologies,
Version 1.171.36.32 (release 02-08-2013 CrysAlis171 .NET)
(compiled Aug  2 2013,16:46:58)
;
_computing_data_reduction
;
CrysAlisPro, Agilent Technologies,
Version 1.171.36.32 (release 02-08-2013 CrysAlis171 .NET)
(compiled Aug  2 2013,16:46:58)
;
_computing_molecular_graphics 'ORTEX (P.McArdle, 1995)'
_computing_publication_material 'SHELXL-97/2 (Sheldrick,1997)'
_computing_structure_refinement 'SHELXL-97/2 (Sheldrick,1997)'
_computing_structure_solution SHELXS97
_diffrn_ambient_temperature 149.9(2)
_diffrn_detector_area_resol_mean 16.1048
_diffrn_measured_fraction_theta_full 0.998
_diffrn_measured_fraction_theta_max 0.998
_diffrn_measurement_details
;
  1 omega  -23.00    5.00   1.0000   60.0000
omega____ theta____ kappa____ phi______ frames
    -      -16.4528  -57.0000   30.0000 28
  
  2 omega  -73.00  -45.00   1.0000   60.0000
omega____ theta____ kappa____ phi______ frames
    -      -16.4528  -57.0000   30.0000 28
  
  3 omega   11.00   47.00   1.0000   60.0000
omega____ theta____ kappa____ phi______ frames
    -      -16.4528   57.0000  120.0000 36
  
  4 omega  -24.00    9.00   1.0000   60.0000
omega____ theta____ kappa____ phi______ frames
    -      -16.4528  -99.0000 -180.0000 33
  
  5 omega  -31.00   -4.00   1.0000   60.0000
omega____ theta____ kappa____ phi______ frames
    -      -16.4528   57.0000  120.0000 27
  
  6 omega   -9.00   24.00   1.0000   60.0000
omega____ theta____ kappa____ phi______ frames
    -      -16.4528   99.0000   62.0000 33
  
  7 omega  -70.00  -43.00   1.0000   60.0000
omega____ theta____ kappa____ phi______ frames
    -      -16.4528 -178.0000 -120.0000 27
  
  8 omega  -37.00   51.00   1.0000   60.0000
omega____ theta____ kappa____ phi______ frames
    -       20.7497  -77.0000  -90.0000 88
  
  9 omega  -41.00   -5.00   1.0000   60.0000
omega____ theta____ kappa____ phi______ frames
    -       20.7497  -77.0000 -120.0000 36
  
 10 omega   -9.00   80.00   1.0000   60.0000
omega____ theta____ kappa____ phi______ frames
    -       20.7497   77.0000   30.0000 89
  
 11 omega  -50.00   42.00   1.0000   60.0000
omega____ theta____ kappa____ phi______ frames
    -       20.7497  -37.0000  120.0000 92
  
;
_diffrn_measurement_device_type 'Xcalibur, Sapphire3'
_diffrn_measurement_method '\w scans'
_diffrn_orient_matrix_UB_11 0.0112640000
_diffrn_orient_matrix_UB_12 -0.0081525000
_diffrn_orient_matrix_UB_21 0.0009783000
_diffrn_orient_matrix_UB_22 0.0506117000
_diffrn_orient_matrix_UB_23 -0.0042057000
_diffrn_orient_matrix_UB_31 0.0356063000
_diffrn_orient_matrix_UB_32 0.0012313000
_diffrn_orient_matrix_UB_33 0.0084372000
_diffrn_radiation_monochromator graphite
_diffrn_radiation_source 'Enhance (Mo) X-ray Source'
_diffrn_radiation_type 'Mo K\a'
_diffrn_radiation_wavelength 0.7107
_diffrn_reflns_av_R_equivalents 0.1128
_diffrn_reflns_limit_h_max 22
_diffrn_reflns_limit_h_min -22
_diffrn_reflns_limit_k_max 16
_diffrn_reflns_limit_k_min -16
_diffrn_reflns_limit_l_max 36
_diffrn_reflns_limit_l_min -30
_diffrn_reflns_number 70843
_diffrn_reflns_theta_full 25.35
_diffrn_reflns_theta_max 25.35
_diffrn_reflns_theta_min 3.04
_exptl_absorpt_coefficient_mu 2.169
_exptl_absorpt_correction_T_max 1.00000
_exptl_absorpt_correction_T_min 0.74904
_exptl_absorpt_correction_type multi-scan
_exptl_absorpt_process_details
;
CrysAlisPro, Agilent Technologies,
Version 1.171.36.32 (release 02-08-2013 CrysAlis171 .NET)
(compiled Aug  2 2013,16:46:58)
Empirical absorption correction using spherical harmonics,
 implemented in SCALE3 ABSPACK scaling algorithm.
;
_exptl_crystal_colour Green
_exptl_crystal_density_diffrn 1.722
_exptl_crystal_density_method 'not measured'
_exptl_crystal_description Parallelepiped
_exptl_crystal_F_000 3676
_exptl_crystal_preparation 'Magnetic properties'
_exptl_crystal_recrystallization_method 'Re-crystallisation from solvent: MeOH '
_exptl_crystal_size_max 0.08
_exptl_crystal_size_mid 0.05
_exptl_crystal_size_min 0.04
_refine_diff_density_max 1.684
_refine_diff_density_min -0.805
_refine_diff_density_rms 0.162
_refine_ls_extinction_method none
_refine_ls_goodness_of_fit_ref 1.050
_refine_ls_hydrogen_treatment constr
_refine_ls_matrix_type full
_refine_ls_number_parameters 907
_refine_ls_number_reflns 12859
_refine_ls_number_restraints 6
_refine_ls_restrained_S_all 1.050
_refine_ls_R_factor_all 0.1348
_refine_ls_R_factor_gt 0.0948
_refine_ls_shift/su_max 0.000
_refine_ls_shift/su_mean 0.000
_refine_ls_structure_factor_coef Fsqd
_refine_ls_weighting_details 'calc w=1/[\s^2^(Fo^2^)+(0.0626P)^2^+104.2205P] where P=(Fo^2^+2Fc^2^)/3'
_refine_ls_weighting_scheme calc
_refine_ls_wR_factor_gt 0.2104
_refine_ls_wR_factor_ref 0.2302
_reflns_number_gt 8415
_reflns_number_total 12859
_reflns_threshold_expression >2sigma(I)
_cod_data_source_file c5dt01463h2.cif
_cod_data_source_block sq
_cod_depositor_comments 'Adding full bibliography for 7035553--7035558.cif.'
_cod_original_cell_volume 7028(2)
_cod_original_sg_symbol_H-M P21/c
_cod_database_code 7035555

loop_
_symmetry_equiv_pos_as_xyz
'x, y, z'
'-x, y+1/2, -z+1/2'
'-x, -y, -z'
'x, -y-1/2, z-1/2'

loop_
_atom_site_label
_atom_site_type_symbol
_atom_site_fract_x
_atom_site_fract_y
_atom_site_fract_z
_atom_site_U_iso_or_equiv
_atom_site_adp_type
_atom_site_occupancy
_atom_site_symmetry_multiplicity
_atom_site_calc_flag
_atom_site_refinement_flags
Cu1 Cu -0.30797(6) 0.26888(10) 0.12360(5) 0.0301(3) Uani 1 1 d .
Cu2 Cu -0.14855(6) 0.26282(9) 0.07367(5) 0.0250(3) Uani 1 1 d .
Cu3 Cu -0.11928(6) 0.46872(9) 0.12699(5) 0.0295(3) Uani 1 1 d .
Cu4 Cu 0.04227(6) 0.46613(9) 0.05918(5) 0.0262(3) Uani 1 1 d .
Cu5 Cu 0.20180(6) 0.48970(9) -0.00821(5) 0.0276(3) Uani 1 1 d .
Cu6 Cu 0.23048(6) 0.68330(9) 0.06162(5) 0.0241(3) Uani 1 1 d .
Cu7 Cu 0.37362(6) 0.71798(9) 0.00402(5) 0.0285(3) Uani 1 1 d .
O1 O -0.3734(4) 0.1955(6) 0.0872(3) 0.0373(19) Uani 1 1 d .
O2 O -0.1867(3) 0.3789(5) 0.1031(3) 0.0300(17) Uani 1 1 d .
O3 O -0.1923(4) 0.5028(5) 0.1722(3) 0.0381(19) Uani 1 1 d .
O4 O -0.2273(3) 0.1902(5) 0.0985(3) 0.0291(16) Uani 1 1 d .
O5 O -0.0505(3) 0.4225(5) 0.0786(2) 0.0269(16) Uani 1 1 d .
O6 O 0.0211(3) 0.3870(5) 0.0016(2) 0.0246(15) Uani 1 1 d .
O7 O -0.0786(4) 0.2168(6) 0.1439(3) 0.044(2) Uani 1 1 d .
O8 O 0.0032(7) 0.2336(11) 0.2038(5) 0.109(5) Uani 1 1 d .
O9 O -0.0653(6) 0.3595(7) 0.1897(4) 0.070(3) Uani 1 1 d .
O10 O -0.0616(4) 0.5759(6) 0.1512(3) 0.046(2) Uani 1 1 d .
O11 O 0.0622(3) 0.5333(5) 0.1190(3) 0.0324(17) Uani 1 1 d .
O12 O 0.1288(3) 0.5279(5) 0.0381(2) 0.0274(16) Uani 1 1 d .
O13 O 0.2859(3) 0.7827(5) 0.0303(3) 0.0265(16) Uani 1 1 d .
O14 O 0.4257(3) 0.8100(5) 0.0413(3) 0.0339(18) Uani 1 1 d .
O15 O 0.2460(4) 0.6117(5) 0.0029(3) 0.0354(18) Uani 1 1 d .
O16 O 0.2818(4) 0.4664(5) -0.0491(3) 0.0352(18) Uani 1 1 d .
O17 O 0.2307(5) 0.3579(7) 0.0435(4) 0.063(3) Uani 1 1 d D
O18 O 0.3236(18) 0.439(2) 0.0576(13) 0.35(2) Uiso 1 1 d D
O19 O 0.283(2) 0.328(3) 0.1164(11) 0.37(2) Uiso 1 1 d D
O20 O 0.1433(4) 0.3931(6) -0.0443(3) 0.0363(19) Uani 1 1 d .
H20 H 0.0943 0.4041 -0.0493 0.044 Uiso 1 1 calc R
O21 O 0.3325(4) 0.6288(6) 0.1006(4) 0.060(3) Uani 1 1 d .
H21A H 0.3505 0.5667 0.0928 0.072 Uiso 1 1 calc R
O40 O -0.1074(9) 0.7200(13) 0.2000(6) 0.146(6) Uiso 1 1 d .
O41 O -0.4188(10) -0.0521(12) 0.2467(7) 0.154(6) Uiso 1 1 d D
H41A H -0.4463 -0.0964 0.2373 0.185 Uiso 1 1 calc R
O42 O 0.0187(9) 0.0344(14) 0.1923(7) 0.152(6) Uiso 1 1 d D
H42 H -0.0096 -0.0037 0.2059 0.182 Uiso 1 1 calc R
O43 O 0.1085(5) 0.3224(8) 0.0929(5) 0.082(4) Uani 1 1 d .
H43 H 0.1503 0.3362 0.1116 0.099 Uiso 1 1 calc R
O45 O 0.0511(8) 0.3851(12) 0.2634(6) 0.134(6) Uiso 1 1 d .
O47 O -0.1601(15) 0.866(2) 0.3073(11) 0.267(13) Uiso 1 1 d .
O48 O -0.3000(12) -0.0272(17) 0.3148(9) 0.205(9) Uiso 1 1 d .
N1 N -0.3719(4) 0.3113(6) 0.1762(3) 0.032(2) Uani 1 1 d .
N2 N -0.2424(4) 0.3687(6) 0.1373(3) 0.028(2) Uani 1 1 d .
N3 N -0.1136(4) 0.1497(6) 0.0374(3) 0.0277(19) Uani 1 1 d .
N4 N -0.0708(4) 0.3421(6) 0.0504(3) 0.0276(19) Uani 1 1 d .
N5 N -0.0478(7) 0.2703(13) 0.1762(5) 0.083(5) Uani 1 1 d .
N6 N 0.1564(4) 0.5870(6) 0.0769(3) 0.0246(18) Uani 1 1 d .
N7 N 0.2069(4) 0.7642(6) 0.1182(3) 0.0249(19) Uani 1 1 d .
N8 N 0.4573(4) 0.6483(6) -0.0200(3) 0.029(2) Uani 1 1 d .
N9 N 0.3122(4) 0.6161(7) -0.0198(3) 0.033(2) Uani 1 1 d .
N10 N 0.2833(9) 0.3717(16) 0.0739(7) 0.131(7) Uiso 1 1 d D
C1 C -0.4407(5) 0.1801(8) 0.0974(4) 0.035(3) Uani 1 1 d .
C2 C -0.4806(6) 0.1203(9) 0.0660(5) 0.041(3) Uani 1 1 d .
H2 H -0.4583 0.0876 0.0394 0.049 Uiso 1 1 calc R
C3 C -0.5521(6) 0.1076(9) 0.0730(5) 0.045(3) Uani 1 1 d .
H3 H -0.5790 0.0678 0.0509 0.054 Uiso 1 1 calc R
C4 C -0.5839(6) 0.1541(10) 0.1129(5) 0.052(4) Uani 1 1 d .
H4 H -0.6330 0.1460 0.1178 0.062 Uiso 1 1 calc R
C5 C -0.5461(6) 0.2102(9) 0.1446(5) 0.046(3) Uani 1 1 d .
H5 H -0.5690 0.2412 0.1715 0.055 Uiso 1 1 calc R
C6 C -0.4731(5) 0.2239(9) 0.1387(4) 0.035(3) Uani 1 1 d .
C7 C -0.4376(6) 0.2888(9) 0.1735(4) 0.041(3) Uani 1 1 d .
H7 H -0.4668 0.3186 0.1975 0.050 Uiso 1 1 calc R
C8 C -0.3494(6) 0.3731(9) 0.2166(4) 0.037(3) Uani 1 1 d .
C9 C -0.3848(6) 0.3709(10) 0.2612(4) 0.045(3) Uani 1 1 d .
H9 H -0.4216 0.3250 0.2651 0.054 Uiso 1 1 calc R
C10 C -0.3695(6) 0.4314(11) 0.3000(5) 0.051(4) Uani 1 1 d .
H10 H -0.3952 0.4282 0.3301 0.061 Uiso 1 1 calc R
C11 C -0.3155(7) 0.4979(10) 0.2945(5) 0.050(3) Uani 1 1 d .
H11 H -0.3050 0.5428 0.3205 0.060 Uiso 1 1 calc R
C12 C -0.2774(6) 0.4984(9) 0.2515(5) 0.045(3) Uani 1 1 d .
H12 H -0.2399 0.5433 0.2486 0.053 Uiso 1 1 calc R
C13 C -0.2917(6) 0.4351(9) 0.2114(4) 0.040(3) Uani 1 1 d .
C14 C -0.2406(5) 0.4354(8) 0.1708(4) 0.028(2) Uani 1 1 d .
C15 C -0.2183(5) 0.0995(8) 0.1152(4) 0.032(2) Uani 1 1 d .
C16 C -0.2651(6) 0.0623(9) 0.1518(4) 0.040(3) Uani 1 1 d .
H16 H -0.3021 0.1011 0.1643 0.048 Uiso 1 1 calc R
C17 C -0.2556(7) -0.0299(10) 0.1686(5) 0.053(4) Uani 1 1 d .
H17 H -0.2868 -0.0547 0.1928 0.063 Uiso 1 1 calc R
C18 C -0.2026(7) -0.0882(10) 0.1517(6) 0.056(4) Uani 1 1 d .
H18 H -0.1968 -0.1516 0.1647 0.067 Uiso 1 1 calc R
C19 C -0.1582(6) -0.0547(9) 0.1158(5) 0.045(3) Uani 1 1 d .
H19 H -0.1224 -0.0955 0.1033 0.054 Uiso 1 1 calc R
C20 C -0.1653(5) 0.0383(8) 0.0979(4) 0.035(3) Uani 1 1 d .
C21 C -0.1191(5) 0.0663(8) 0.0581(4) 0.031(2) Uani 1 1 d .
H21 H -0.0892 0.0171 0.0458 0.037 Uiso 1 1 calc R
C22 C -0.0766(5) 0.1575(7) -0.0077(4) 0.026(2) Uani 1 1 d .
C23 C -0.0768(6) 0.0819(9) -0.0416(5) 0.041(3) Uani 1 1 d .
H23 H -0.0991 0.0231 -0.0327 0.049 Uiso 1 1 calc R
C24 C -0.0456(6) 0.0885(9) -0.0882(5) 0.041(3) Uani 1 1 d .
H24 H -0.0461 0.0350 -0.1104 0.049 Uiso 1 1 calc R
C25 C -0.0141(6) 0.1735(8) -0.1014(4) 0.037(3) Uani 1 1 d .
H25 H 0.0061 0.1797 -0.1335 0.044 Uiso 1 1 calc R
C26 C -0.0116(5) 0.2498(8) -0.0685(4) 0.031(2) Uani 1 1 d .
H26 H 0.0111 0.3079 -0.0782 0.037 Uiso 1 1 calc R
C27 C -0.0415(5) 0.2442(8) -0.0214(4) 0.026(2) Uani 1 1 d .
C28 C -0.0317(5) 0.3266(8) 0.0121(4) 0.025(2) Uani 1 1 d .
C29 C 0.1199(5) 0.5850(8) 0.1166(4) 0.028(2) Uani 1 1 d .
C30 C 0.1415(6) 0.6375(8) 0.1627(4) 0.030(2) Uani 1 1 d .
C31 C 0.1197(6) 0.5988(8) 0.2073(4) 0.034(3) Uani 1 1 d .
H31 H 0.0887 0.5449 0.2069 0.041 Uiso 1 1 calc R
C32 C 0.1420(6) 0.6367(8) 0.2524(4) 0.040(3) Uani 1 1 d .
H32 H 0.1285 0.6074 0.2829 0.047 Uiso 1 1 calc R
C33 C 0.1837(6) 0.7168(8) 0.2526(4) 0.040(3) Uani 1 1 d .
H33 H 0.1975 0.7448 0.2837 0.048 Uiso 1 1 calc R
C34 C 0.2056(6) 0.7573(8) 0.2102(4) 0.034(3) Uani 1 1 d .
H34 H 0.2360 0.8117 0.2119 0.041 Uiso 1 1 calc R
C35 C 0.1847(5) 0.7209(8) 0.1631(4) 0.028(2) Uani 1 1 d .
C36 C 0.2125(5) 0.8570(8) 0.1171(4) 0.031(2) Uani 1 1 d .
H36 H 0.1952 0.8909 0.1452 0.037 Uiso 1 1 calc R
C37 C 0.2420(5) 0.9147(7) 0.0781(4) 0.029(2) Uani 1 1 d .
C38 C 0.2323(5) 1.0172(8) 0.0809(4) 0.034(3) Uani 1 1 d .
H38 H 0.2090 1.0435 0.1089 0.040 Uiso 1 1 calc R
C39 C 0.2553(6) 1.0779(8) 0.0450(5) 0.046(3) Uani 1 1 d .
H39 H 0.2489 1.1457 0.0480 0.055 Uiso 1 1 calc R
C40 C 0.2878(6) 1.0400(8) 0.0044(4) 0.039(3) Uani 1 1 d .
H40 H 0.3033 1.0822 -0.0212 0.046 Uiso 1 1 calc R
C41 C 0.2988(5) 0.9419(8) -0.0004(4) 0.031(2) Uani 1 1 d .
H41 H 0.3222 0.9182 -0.0290 0.037 Uiso 1 1 calc R
C42 C 0.2766(5) 0.8772(7) 0.0354(4) 0.028(2) Uani 1 1 d .
C43 C 0.4906(6) 0.8008(8) 0.0550(4) 0.037(3) Uani 1 1 d .
C44 C 0.5172(6) 0.8700(8) 0.0901(4) 0.036(3) Uani 1 1 d .
H44 H 0.4865 0.9179 0.1028 0.043 Uiso 1 1 calc R
C45 C 0.5865(6) 0.8688(10) 0.1059(5) 0.046(3) Uani 1 1 d .
H45 H 0.6033 0.9165 0.1287 0.055 Uiso 1 1 calc R
C46 C 0.6325(6) 0.7972(9) 0.0885(5) 0.045(3) Uani 1 1 d .
H46 H 0.6802 0.7950 0.0999 0.054 Uiso 1 1 calc R
C47 C 0.6073(6) 0.7315(9) 0.0553(5) 0.044(3) Uani 1 1 d .
H47 H 0.6386 0.6842 0.0428 0.053 Uiso 1 1 calc R
C48 C 0.5379(5) 0.7305(7) 0.0387(4) 0.028(2) Uani 1 1 d .
C49 C 0.5189(6) 0.6583(8) 0.0026(4) 0.033(3) Uani 1 1 d .
H49 H 0.5544 0.6130 -0.0059 0.040 Uiso 1 1 calc R
C50 C 0.4535(5) 0.5822(8) -0.0601(4) 0.030(2) Uani 1 1 d .
C51 C 0.5128(6) 0.5705(8) -0.0907(4) 0.035(3) Uani 1 1 d .
H51 H 0.5547 0.6057 -0.0832 0.042 Uiso 1 1 calc R
C52 C 0.5111(6) 0.5086(9) -0.1313(5) 0.045(3) Uani 1 1 d .
H52 H 0.5518 0.5009 -0.1510 0.054 Uiso 1 1 calc R
C53 C 0.4499(6) 0.4576(9) -0.1435(4) 0.041(3) Uani 1 1 d .
H53 H 0.4485 0.4150 -0.1713 0.050 Uiso 1 1 calc R
C54 C 0.3909(5) 0.4702(8) -0.1141(4) 0.032(2) Uani 1 1 d .
H54 H 0.3492 0.4349 -0.1219 0.038 Uiso 1 1 calc R
C55 C 0.3916(5) 0.5327(7) -0.0738(4) 0.028(2) Uani 1 1 d .
C56 C 0.3264(5) 0.5371(7) -0.0453(4) 0.028(2) Uani 1 1 d .
C57 C 0.3682(6) 0.6869(9) 0.1358(5) 0.050(3) Uani 1 1 d .
H57A H 0.3617 0.7551 0.1270 0.075 Uiso 1 1 calc R
H57B H 0.4185 0.6711 0.1360 0.075 Uiso 1 1 calc R
H57C H 0.3493 0.6750 0.1691 0.075 Uiso 1 1 calc R
C58 C 0.1756(6) 0.3048(8) -0.0633(5) 0.047(3) Uani 1 1 d .
H58A H 0.2151 0.3217 -0.0847 0.070 Uiso 1 1 calc R
H58B H 0.1406 0.2679 -0.0827 0.070 Uiso 1 1 calc R
H58C H 0.1929 0.2655 -0.0351 0.070 Uiso 1 1 calc R
C70 C 0.0910(9) 0.2207(14) 0.0873(9) 0.112(8) Uani 1 1 d .
H70A H 0.1232 0.1818 0.1080 0.168 Uiso 1 1 calc R
H70B H 0.0954 0.2019 0.0521 0.168 Uiso 1 1 calc R
H70C H 0.0425 0.2098 0.0979 0.168 Uiso 1 1 calc R
C71 C 0.0890(10) 0.0196(18) 0.2133(8) 0.128(8) Uiso 1 1 d D
H71A H 0.1240 0.0454 0.1904 0.192 Uiso 1 1 calc R
H71B H 0.0972 -0.0497 0.2183 0.192 Uiso 1 1 calc R
H71C H 0.0932 0.0531 0.2455 0.192 Uiso 1 1 calc R
C72 C -0.4457(9) 0.0401(11) 0.2294(6) 0.081(5) Uiso 1 1 d D
H72A H -0.4937 0.0492 0.2414 0.121 Uiso 1 1 calc R
H72B H -0.4462 0.0413 0.1928 0.121 Uiso 1 1 calc R
H72C H -0.4154 0.0921 0.2423 0.121 Uiso 1 1 calc R

loop_
_atom_site_aniso_label
_atom_site_aniso_U_11
_atom_site_aniso_U_22
_atom_site_aniso_U_33
_atom_site_aniso_U_23
_atom_site_aniso_U_13
_atom_site_aniso_U_12
Cu1 0.0146(6) 0.0408(8) 0.0350(7) -0.0010(6) 0.0059(5) -0.0040(5)
Cu2 0.0147(6) 0.0279(7) 0.0325(7) -0.0001(5) 0.0059(5) -0.0033(5)
Cu3 0.0185(6) 0.0343(7) 0.0360(8) -0.0078(6) 0.0077(5) -0.0051(5)
Cu4 0.0172(6) 0.0316(7) 0.0300(7) -0.0034(6) 0.0057(5) -0.0095(5)
Cu5 0.0196(6) 0.0290(7) 0.0346(7) -0.0057(6) 0.0090(5) -0.0059(5)
Cu6 0.0164(6) 0.0256(6) 0.0303(7) -0.0024(5) 0.0047(5) -0.0041(5)
Cu7 0.0193(6) 0.0305(7) 0.0360(7) -0.0005(6) 0.0043(5) -0.0045(5)
O1 0.015(4) 0.055(5) 0.042(5) 0.001(4) 0.004(3) -0.009(3)
O2 0.015(4) 0.039(4) 0.037(4) -0.009(3) 0.004(3) -0.005(3)
O3 0.025(4) 0.039(4) 0.051(5) -0.015(4) 0.009(3) 0.000(3)
O4 0.018(4) 0.035(4) 0.034(4) -0.001(3) 0.004(3) -0.004(3)
O5 0.024(4) 0.026(4) 0.031(4) -0.007(3) 0.006(3) -0.011(3)
O6 0.017(4) 0.026(4) 0.031(4) -0.001(3) 0.009(3) -0.008(3)
O7 0.049(5) 0.057(5) 0.025(4) 0.007(4) -0.013(4) -0.007(4)
O8 0.087(9) 0.125(12) 0.115(11) 0.009(9) -0.036(8) 0.023(8)
O9 0.082(8) 0.055(6) 0.075(7) -0.002(5) 0.009(6) 0.019(6)
O10 0.023(4) 0.047(5) 0.068(6) -0.022(4) 0.018(4) -0.017(4)
O11 0.018(4) 0.047(5) 0.033(4) -0.007(4) 0.010(3) -0.013(3)
O12 0.027(4) 0.029(4) 0.026(4) -0.005(3) 0.001(3) -0.011(3)
O13 0.019(4) 0.024(4) 0.037(4) -0.007(3) 0.008(3) -0.006(3)
O14 0.013(4) 0.039(4) 0.050(5) -0.006(4) -0.001(3) 0.000(3)
O15 0.018(4) 0.043(5) 0.045(5) -0.010(4) 0.015(3) -0.004(3)
O16 0.028(4) 0.033(4) 0.045(5) -0.012(4) 0.015(3) -0.002(3)
O17 0.045(6) 0.078(7) 0.066(6) 0.019(5) -0.015(5) -0.002(5)
O20 0.013(4) 0.048(5) 0.048(5) -0.015(4) 0.007(3) 0.000(3)
O21 0.043(5) 0.038(5) 0.096(8) -0.011(5) -0.034(5) 0.021(4)
O43 0.056(7) 0.072(8) 0.120(10) 0.039(7) 0.018(6) 0.010(6)
N1 0.019(5) 0.033(5) 0.043(6) 0.016(4) 0.003(4) 0.002(4)
N2 0.009(4) 0.038(5) 0.037(5) -0.002(4) 0.008(3) -0.005(4)
N3 0.023(5) 0.021(4) 0.039(5) 0.005(4) -0.001(4) -0.005(4)
N4 0.026(5) 0.024(5) 0.032(5) 0.004(4) 0.002(4) -0.005(4)
N5 0.047(8) 0.128(14) 0.073(10) 0.017(10) 0.005(7) 0.029(9)
N6 0.028(5) 0.024(4) 0.022(4) -0.001(4) 0.004(4) -0.003(4)
N7 0.020(4) 0.030(5) 0.025(5) -0.008(4) -0.002(3) 0.005(4)
N8 0.022(5) 0.037(5) 0.029(5) 0.001(4) 0.005(4) -0.003(4)
N9 0.011(4) 0.051(6) 0.036(5) -0.006(4) 0.012(4) -0.012(4)
C1 0.019(6) 0.035(6) 0.051(7) 0.018(5) -0.002(5) -0.002(5)
C2 0.028(6) 0.049(7) 0.046(7) 0.018(6) 0.001(5) -0.004(5)
C3 0.020(6) 0.050(7) 0.064(9) 0.021(7) -0.012(6) -0.020(5)
C4 0.021(6) 0.063(9) 0.071(10) 0.020(8) 0.003(6) -0.013(6)
C5 0.028(6) 0.051(8) 0.057(8) 0.018(6) 0.006(6) -0.011(6)
C6 0.021(6) 0.051(7) 0.033(6) 0.018(6) 0.007(5) 0.005(5)
C7 0.033(7) 0.052(8) 0.039(7) 0.014(6) 0.005(5) 0.016(6)
C8 0.027(6) 0.046(7) 0.038(7) -0.001(5) 0.003(5) 0.009(5)
C9 0.025(6) 0.070(9) 0.041(7) 0.004(7) 0.016(5) 0.013(6)
C10 0.040(7) 0.079(10) 0.036(7) 0.006(7) 0.027(6) 0.013(7)
C11 0.050(8) 0.055(8) 0.044(8) -0.011(6) 0.003(6) 0.025(7)
C12 0.027(6) 0.058(8) 0.049(8) -0.004(6) 0.018(5) 0.004(6)
C13 0.030(6) 0.049(7) 0.042(7) -0.006(6) -0.007(5) 0.011(5)
C14 0.013(5) 0.039(6) 0.030(6) 0.002(5) -0.001(4) 0.004(4)
C15 0.020(5) 0.034(6) 0.041(7) 0.007(5) 0.001(5) -0.009(5)
C16 0.028(6) 0.052(8) 0.040(7) 0.017(6) 0.000(5) -0.014(5)
C17 0.037(7) 0.057(9) 0.064(9) 0.026(7) -0.003(6) -0.020(6)
C18 0.042(8) 0.040(7) 0.085(11) 0.024(7) -0.008(7) 0.000(6)
C19 0.023(6) 0.047(7) 0.064(9) 0.012(6) -0.004(6) 0.001(5)
C20 0.020(6) 0.041(7) 0.043(7) 0.004(5) -0.005(5) -0.004(5)
C21 0.015(5) 0.031(6) 0.046(7) -0.003(5) -0.006(5) 0.001(4)
C22 0.018(5) 0.027(5) 0.034(6) -0.003(5) 0.000(4) 0.005(4)
C23 0.032(7) 0.035(6) 0.056(8) -0.011(6) 0.005(6) 0.000(5)
C24 0.025(6) 0.042(7) 0.055(8) -0.025(6) 0.005(5) 0.012(5)
C25 0.033(6) 0.039(7) 0.039(7) -0.010(5) 0.001(5) -0.002(5)
C26 0.017(5) 0.038(6) 0.037(6) -0.001(5) 0.006(4) 0.006(4)
C27 0.012(5) 0.037(6) 0.029(6) -0.012(5) -0.006(4) 0.001(4)
C28 0.012(5) 0.042(6) 0.022(5) 0.003(5) 0.010(4) 0.003(4)
C29 0.014(5) 0.037(6) 0.033(6) 0.001(5) 0.007(4) -0.005(4)
C30 0.037(6) 0.037(6) 0.016(5) 0.000(5) 0.007(4) 0.007(5)
C31 0.032(6) 0.042(7) 0.028(6) 0.002(5) -0.001(5) -0.008(5)
C32 0.054(8) 0.043(7) 0.022(6) 0.003(5) 0.007(5) -0.012(6)
C33 0.057(8) 0.038(7) 0.025(6) -0.009(5) -0.003(5) 0.000(6)
C34 0.032(6) 0.038(6) 0.032(6) -0.005(5) -0.005(5) -0.001(5)
C35 0.022(5) 0.042(6) 0.022(5) 0.003(5) 0.004(4) -0.005(5)
C36 0.025(6) 0.032(6) 0.034(6) -0.003(5) -0.006(5) 0.008(5)
C37 0.011(5) 0.026(5) 0.049(7) -0.002(5) -0.004(4) -0.002(4)
C38 0.020(5) 0.032(6) 0.049(7) -0.009(5) 0.005(5) 0.001(5)
C39 0.037(7) 0.023(6) 0.077(10) 0.017(6) 0.004(6) 0.001(5)
C40 0.041(7) 0.037(7) 0.037(7) 0.009(5) -0.005(5) -0.012(5)
C41 0.025(6) 0.036(6) 0.032(6) 0.007(5) -0.001(4) -0.006(5)
C42 0.013(5) 0.029(6) 0.042(6) 0.005(5) -0.009(4) -0.003(4)
C43 0.037(7) 0.034(6) 0.039(7) 0.010(5) 0.002(5) -0.009(5)
C44 0.025(6) 0.039(6) 0.044(7) -0.011(5) 0.008(5) -0.001(5)
C45 0.030(7) 0.061(8) 0.047(8) 0.007(6) 0.002(5) -0.001(6)
C46 0.032(7) 0.053(8) 0.051(8) 0.011(6) -0.006(6) -0.009(6)
C47 0.025(6) 0.049(7) 0.058(8) 0.014(6) 0.001(5) -0.001(5)
C48 0.032(6) 0.025(5) 0.028(6) 0.004(4) 0.002(4) -0.009(5)
C49 0.027(6) 0.028(6) 0.045(7) 0.011(5) 0.006(5) 0.001(5)
C50 0.028(6) 0.029(6) 0.034(6) 0.014(5) 0.006(5) 0.000(5)
C51 0.023(6) 0.034(6) 0.049(7) 0.008(5) 0.013(5) 0.004(5)
C52 0.042(7) 0.044(7) 0.051(8) 0.008(6) 0.027(6) 0.013(6)
C53 0.038(7) 0.047(7) 0.040(7) -0.005(6) 0.017(5) -0.006(6)
C54 0.019(5) 0.038(6) 0.038(6) 0.005(5) 0.012(4) -0.001(5)
C55 0.025(6) 0.027(5) 0.033(6) 0.011(5) 0.012(4) 0.008(4)
C56 0.027(6) 0.030(6) 0.028(6) 0.003(5) 0.012(4) -0.012(5)
C57 0.020(6) 0.053(8) 0.077(10) -0.002(7) -0.006(6) 0.003(6)
C58 0.034(7) 0.029(6) 0.078(10) -0.018(6) 0.018(6) 0.009(5)
C70 0.070(12) 0.095(15) 0.17(2) 0.047(14) 0.016(13) 0.056(11)

loop_
_atom_type_symbol
_atom_type_description
_atom_type_scat_dispersion_real
_atom_type_scat_dispersion_imag
_atom_type_scat_source
C C 0.0033 0.0016 'International Tables Vol C Tables 4.2.6.8 and 6.1.1.4'
H H 0.0000 0.0000 'International Tables Vol C Tables 4.2.6.8 and 6.1.1.4'
N N 0.0061 0.0033 'International Tables Vol C Tables 4.2.6.8 and 6.1.1.4'
O O 0.0106 0.0060 'International Tables Vol C Tables 4.2.6.8 and 6.1.1.4'
Cu Cu 0.3201 1.2651 'International Tables Vol C Tables 4.2.6.8 and 6.1.1.4'

loop_
_geom_angle_atom_site_label_1
_geom_angle_atom_site_label_2
_geom_angle_atom_site_label_3
_geom_angle
O1 Cu1 N2 158.2(4)
O1 Cu1 N1 97.0(3)
N2 Cu1 N1 93.2(4)
O1 Cu1 O4 92.0(3)
N2 Cu1 O4 87.5(3)
N1 Cu1 O4 152.6(3)
O4 Cu2 O2 89.7(3)
O4 Cu2 N4 177.0(3)
O2 Cu2 N4 87.3(3)
O4 Cu2 N3 91.5(3)
O2 Cu2 N3 174.3(3)
N4 Cu2 N3 91.5(3)
O4 Cu2 O7 90.8(3)
O2 Cu2 O7 96.3(3)
N4 Cu2 O7 89.3(3)
N3 Cu2 O7 89.3(3)
O2 Cu3 O3 83.2(3)
O2 Cu3 O10 171.1(3)
O3 Cu3 O10 90.7(3)
O2 Cu3 O5 91.0(3)
O3 Cu3 O5 174.1(3)
O10 Cu3 O5 95.2(3)
O11 Cu4 O6 174.8(3)
O11 Cu4 O5 95.5(3)
O6 Cu4 O5 82.0(3)
O11 Cu4 O12 82.6(3)
O6 Cu4 O12 100.6(3)
O5 Cu4 O12 171.7(3)
O11 Cu4 O43 89.7(4)
O6 Cu4 O43 86.1(4)
O5 Cu4 O43 96.2(3)
O12 Cu4 O43 91.8(3)
O15 Cu5 O16 83.5(3)
O15 Cu5 O12 88.7(3)
O16 Cu5 O12 171.6(3)
O15 Cu5 O20 156.3(3)
O16 Cu5 O20 92.9(3)
O12 Cu5 O20 95.4(3)
O15 Cu5 O17 119.9(3)
O16 Cu5 O17 91.5(3)
O12 Cu5 O17 89.9(3)
O20 Cu5 O17 83.5(3)
O15 Cu6 O13 85.3(3)
O15 Cu6 N7 174.0(3)
O13 Cu6 N7 93.6(3)
O15 Cu6 N6 86.6(3)
O13 Cu6 N6 163.8(3)
N7 Cu6 N6 93.0(3)
O15 Cu6 O21 93.6(3)
O13 Cu6 O21 88.3(3)
N7 Cu6 O21 92.3(3)
N6 Cu6 O21 106.2(3)
O14 Cu7 N9 167.2(3)
O14 Cu7 N8 94.9(3)
N9 Cu7 N8 91.2(4)
O14 Cu7 O13 86.8(3)
N9 Cu7 O13 86.7(3)
N8 Cu7 O13 176.9(3)
C1 O1 Cu1 127.9(8)
N2 O2 Cu3 110.9(5)
N2 O2 Cu2 118.0(6)
Cu3 O2 Cu2 115.3(3)
C14 O3 Cu3 108.8(6)
C15 O4 Cu2 120.4(6)
C15 O4 Cu1 119.3(6)
Cu2 O4 Cu1 115.7(4)
N4 O5 Cu4 110.3(5)
N4 O5 Cu3 115.9(5)
Cu4 O5 Cu3 133.9(3)
C28 O6 Cu4 109.4(6)
N5 O7 Cu2 128.8(9)
C29 O11 Cu4 112.6(6)
N6 O12 Cu4 110.3(5)
N6 O12 Cu5 111.4(5)
Cu4 O12 Cu5 132.8(4)
C42 O13 Cu6 125.7(6)
C42 O13 Cu7 125.6(6)
Cu6 O13 Cu7 107.0(3)
C43 O14 Cu7 125.0(7)
N9 O15 Cu6 119.3(6)
N9 O15 Cu5 111.4(6)
Cu6 O15 Cu5 121.4(4)
C56 O16 Cu5 110.6(6)
N10 O17 Cu5 115.2(13)
C58 O20 Cu5 119.9(6)
C58 O20 H20 120.1
Cu5 O20 H20 120.1
C57 O21 Cu6 120.5(7)
C57 O21 H21A 119.8
Cu6 O21 H21A 119.8
C72 O41 H41A 109.5
C71 O42 H42 109.5
C70 O43 Cu4 128.1(10)
C70 O43 H43 115.9
Cu4 O43 H43 115.9
C7 N1 C8 117.5(10)
C7 N1 Cu1 119.9(8)
C8 N1 Cu1 122.5(7)
C14 N2 O2 111.6(8)
C14 N2 Cu1 131.9(7)
O2 N2 Cu1 116.4(6)
C21 N3 C22 118.9(9)
C21 N3 Cu2 118.1(8)
C22 N3 Cu2 122.7(6)
C28 N4 O5 113.8(8)
C28 N4 Cu2 127.4(7)
O5 N4 Cu2 118.7(6)
O7 N5 O8 118.9(15)
O7 N5 O9 127.6(12)
O8 N5 O9 113.2(15)
C29 N6 O12 113.4(8)
C29 N6 Cu6 125.6(7)
O12 N6 Cu6 119.5(6)
C36 N7 C35 117.9(9)
C36 N7 Cu6 122.5(8)
C35 N7 Cu6 119.6(7)
C49 N8 C50 116.8(9)
C49 N8 Cu7 120.9(7)
C50 N8 Cu7 122.2(7)
C56 N9 O15 112.2(8)
C56 N9 Cu7 130.5(7)
O15 N9 Cu7 115.4(6)
O18 N10 O19 131(3)
O18 N10 O17 111(3)
O19 N10 O17 118(3)
O1 C1 C2 119.1(11)
O1 C1 C6 121.8(10)
C2 C1 C6 119.1(10)
C3 C2 C1 121.2(12)
C3 C2 H2 119.4
C1 C2 H2 119.4
C2 C3 C4 118.9(12)
C2 C3 H3 120.5
C4 C3 H3 120.5
C5 C4 C3 121.0(11)
C5 C4 H4 119.5
C3 C4 H4 119.5
C4 C5 C6 121.3(13)
C4 C5 H5 119.3
C6 C5 H5 119.3
C5 C6 C1 118.2(11)
C5 C6 C7 117.3(11)
C1 C6 C7 124.3(10)
N1 C7 C6 128.8(11)
N1 C7 H7 115.6
C6 C7 H7 115.6
C9 C8 C13 119.5(11)
C9 C8 N1 119.6(11)
C13 C8 N1 120.8(10)
C10 C9 C8 123.0(12)
C10 C9 H9 118.5
C8 C9 H9 118.5
C9 C10 C11 118.5(11)
C9 C10 H10 120.7
C11 C10 H10 120.7
C12 C11 C10 119.6(12)
C12 C11 H11 120.2
C10 C11 H11 120.2
C11 C12 C13 122.6(12)
C11 C12 H12 118.7
C13 C12 H12 118.7
C8 C13 C12 116.5(11)
C8 C13 C14 127.1(10)
C12 C13 C14 116.1(10)
N2 C14 O3 122.7(9)
N2 C14 C13 120.3(10)
O3 C14 C13 116.9(9)
O4 C15 C20 122.9(9)
O4 C15 C16 119.2(10)
C20 C15 C16 117.9(10)
C17 C16 C15 118.8(12)
C17 C16 H16 120.6
C15 C16 H16 120.6
C16 C17 C18 122.3(12)
C16 C17 H17 118.8
C18 C17 H17 118.8
C19 C18 C17 119.7(12)
C19 C18 H18 120.1
C17 C18 H18 120.1
C18 C19 C20 120.1(12)
C18 C19 H19 119.9
C20 C19 H19 119.9
C19 C20 C15 121.1(11)
C19 C20 C21 116.7(11)
C15 C20 C21 122.1(10)
N3 C21 C20 127.9(10)
N3 C21 H21 116.0
C20 C21 H21 116.0
C23 C22 N3 120.4(10)
C23 C22 C27 117.7(10)
N3 C22 C27 121.8(9)
C22 C23 C24 122.7(11)
C22 C23 H23 118.7
C24 C23 H23 118.7
C25 C24 C23 118.9(10)
C25 C24 H24 120.5
C23 C24 H24 120.5
C24 C25 C26 120.3(11)
C24 C25 H25 119.8
C26 C25 H25 119.8
C25 C26 C27 121.7(11)
C25 C26 H26 119.1
C27 C26 H26 119.1
C26 C27 C22 118.6(9)
C26 C27 C28 117.5(9)
C22 C27 C28 123.7(9)
N4 C28 O6 120.3(9)
N4 C28 C27 123.2(9)
O6 C28 C27 116.5(8)
N6 C29 O11 121.2(9)
N6 C29 C30 122.3(9)
O11 C29 C30 116.5(9)
C31 C30 C35 119.6(9)
C31 C30 C29 116.5(10)
C35 C30 C29 123.8(9)
C32 C31 C30 121.3(10)
C32 C31 H31 119.4
C30 C31 H31 119.4
C33 C32 C31 118.9(10)
C33 C32 H32 120.5
C31 C32 H32 120.5
C34 C33 C32 121.7(10)
C34 C33 H33 119.2
C32 C33 H33 119.2
C33 C34 C35 121.5(11)
C33 C34 H34 119.2
C35 C34 H34 119.2
C34 C35 N7 121.7(9)
C34 C35 C30 116.8(9)
N7 C35 C30 121.5(9)
N7 C36 C37 127.2(10)
N7 C36 H36 116.4
C37 C36 H36 116.4
C42 C37 C38 117.7(10)
C42 C37 C36 124.8(9)
C38 C37 C36 117.4(10)
C39 C38 C37 122.2(11)
C39 C38 H38 118.9
C37 C38 H38 118.9
C38 C39 C40 118.9(11)
C38 C39 H39 120.6
C40 C39 H39 120.6
C39 C40 C41 121.5(11)
C39 C40 H40 119.2
C41 C40 H40 119.2
C40 C41 C42 121.7(11)
C40 C41 H41 119.2
C42 C41 H41 119.2
O13 C42 C41 121.6(10)
O13 C42 C37 120.4(9)
C41 C42 C37 118.0(10)
O14 C43 C48 126.8(10)
O14 C43 C44 116.5(10)
C48 C43 C44 116.7(10)
C45 C44 C43 121.3(11)
C45 C44 H44 119.4
C43 C44 H44 119.4
C44 C45 C46 120.3(12)
C44 C45 H45 119.8
C46 C45 H45 119.8
C47 C46 C45 118.4(12)
C47 C46 H46 120.8
C45 C46 H46 120.8
C46 C47 C48 122.8(12)
C46 C47 H47 118.6
C48 C47 H47 118.6
C47 C48 C43 120.5(10)
C47 C48 C49 116.7(10)
C43 C48 C49 122.7(10)
N8 C49 C48 126.5(10)
N8 C49 H49 116.8
C48 C49 H49 116.8
C55 C50 N8 123.0(9)
C55 C50 C51 117.8(10)
N8 C50 C51 118.9(10)
C52 C51 C50 121.1(11)
C52 C51 H51 119.4
C50 C51 H51 119.4
C51 C52 C53 120.4(10)
C51 C52 H52 119.8
C53 C52 H52 119.8
C54 C53 C52 118.7(11)
C54 C53 H53 120.6
C52 C53 H53 120.6
C55 C54 C53 121.6(10)
C55 C54 H54 119.2
C53 C54 H54 119.2
C54 C55 C50 120.2(9)
C54 C55 C56 115.9(9)
C50 C55 C56 123.8(10)
O16 C56 N9 121.9(9)
O16 C56 C55 118.9(9)
N9 C56 C55 119.0(9)
O21 C57 H57A 109.5
O21 C57 H57B 109.5
H57A C57 H57B 109.5
O21 C57 H57C 109.5
H57A C57 H57C 109.5
H57B C57 H57C 109.5
O20 C58 H58A 109.5
O20 C58 H58B 109.5
H58A C58 H58B 109.5
O20 C58 H58C 109.5
H58A C58 H58C 109.5
H58B C58 H58C 109.5
O43 C70 H70A 109.5
O43 C70 H70B 109.5
H70A C70 H70B 109.5
O43 C70 H70C 109.5
H70A C70 H70C 109.5
H70B C70 H70C 109.5
O42 C71 H71A 109.5
O42 C71 H71B 109.5
H71A C71 H71B 109.5
O42 C71 H71C 109.5
H71A C71 H71C 109.5
H71B C71 H71C 109.5
O41 C72 H72A 109.5
O41 C72 H72B 109.5
H72A C72 H72B 109.5
O41 C72 H72C 109.5
H72A C72 H72C 109.5
H72B C72 H72C 109.5

loop_
_geom_bond_atom_site_label_1
_geom_bond_atom_site_label_2
_geom_bond_distance
Cu1 O1 1.865(7)
Cu1 N2 1.891(8)
Cu1 N1 1.965(9)
Cu1 O4 2.005(7)
Cu2 O4 1.929(7)
Cu2 O2 1.935(7)
Cu2 N4 1.951(8)
Cu2 N3 1.963(9)
Cu2 O7 2.368(8)
Cu3 O2 1.887(7)
Cu3 O3 1.916(7)
Cu3 O10 1.948(7)
Cu3 O5 1.963(7)
Cu4 O11 1.883(7)
Cu4 O6 1.926(7)
Cu4 O5 1.942(6)
Cu4 O12 1.944(7)
Cu4 O43 2.512(10)
Cu5 O15 1.906(7)
Cu5 O16 1.915(7)
Cu5 O12 1.950(7)
Cu5 O20 1.978(7)
Cu5 O17 2.347(9)
Cu6 O15 1.885(7)
Cu6 O13 1.932(7)
Cu6 N7 1.941(8)
Cu6 N6 1.985(8)
Cu6 O21 2.310(8)
Cu7 O14 1.886(7)
Cu7 N9 1.930(9)
Cu7 N8 1.976(9)
Cu7 O13 2.029(7)
O1 C1 1.329(12)
O2 N2 1.418(10)
O3 C14 1.309(12)
O4 C15 1.342(12)
O5 N4 1.394(10)
O6 C28 1.340(11)
O7 N5 1.273(17)
O8 N5 1.308(16)
O9 N5 1.331(18)
O11 C29 1.311(11)
O12 N6 1.414(10)
O13 C42 1.327(12)
O14 C43 1.287(13)
O15 N9 1.408(10)
O16 C56 1.297(12)
O17 N10 1.291(9)
O18 N10 1.284(10)
O19 N10 1.289(10)
O20 C58 1.463(12)
O20 H20 0.9500
O21 C57 1.403(14)
O21 H21A 0.9500
O41 C72 1.447(9)
O41 H41A 0.8400
O42 C71 1.455(10)
O42 H42 0.8400
O43 C70 1.45(2)
O43 H43 0.9500
N1 C7 1.286(14)
N1 C8 1.437(15)
N2 C14 1.287(13)
N3 C21 1.286(13)
N3 C22 1.412(13)
N4 C28 1.294(12)
N6 C29 1.280(12)
N7 C36 1.288(13)
N7 C35 1.414(12)
N8 C49 1.314(13)
N8 C50 1.411(14)
N9 C56 1.319(13)
C1 C2 1.392(16)
C1 C6 1.412(16)
C2 C3 1.385(15)
C2 H2 0.9500
C3 C4 1.394(19)
C3 H3 0.9500
C4 C5 1.349(18)
C4 H4 0.9500
C5 C6 1.410(15)
C5 H5 0.9500
C6 C7 1.449(17)
C7 H7 0.9500
C8 C9 1.381(15)
C8 C13 1.401(16)
C9 C10 1.359(18)
C9 H9 0.9500
C10 C11 1.388(18)
C10 H10 0.9500
C11 C12 1.370(16)
C11 H11 0.9500
C12 C13 1.407(16)
C12 H12 0.9500
C13 C14 1.469(15)
C15 C20 1.400(15)
C15 C16 1.431(14)
C16 C17 1.363(17)
C16 H16 0.9500
C17 C18 1.373(19)
C17 H17 0.9500
C18 C19 1.370(18)
C18 H18 0.9500
C19 C20 1.379(16)
C19 H19 0.9500
C20 C21 1.444(15)
C21 H21 0.9500
C22 C23 1.384(15)
C22 C27 1.424(14)
C23 C24 1.392(16)
C23 H23 0.9500
C24 C25 1.368(16)
C24 H24 0.9500
C25 C26 1.375(15)
C25 H25 0.9500
C26 C27 1.393(14)
C26 H26 0.9500
C27 C28 1.460(14)
C29 C30 1.482(14)
C30 C31 1.378(14)
C30 C35 1.415(15)
C31 C32 1.375(15)
C31 H31 0.9500
C32 C33 1.363(16)
C32 H32 0.9500
C33 C34 1.339(15)
C33 H33 0.9500
C34 C35 1.408(14)
C34 H34 0.9500
C36 C37 1.436(15)
C36 H36 0.9500
C37 C42 1.425(15)
C37 C38 1.432(14)
C38 C39 1.355(16)
C38 H38 0.9500
C39 C40 1.364(17)
C39 H39 0.9500
C40 C41 1.380(16)
C40 H40 0.9500
C41 C42 1.383(14)
C41 H41 0.9500
C43 C48 1.398(15)
C43 C44 1.428(15)
C44 C45 1.374(15)
C44 H44 0.9500
C45 C46 1.405(17)
C45 H45 0.9500
C46 C47 1.353(17)
C46 H46 0.9500
C47 C48 1.382(15)
C47 H47 0.9500
C48 C49 1.432(15)
C49 H49 0.9500
C50 C55 1.403(15)
C50 C51 1.413(14)
C51 C52 1.383(16)
C51 H51 0.9500
C52 C53 1.393(17)
C52 H52 0.9500
C53 C54 1.390(14)
C53 H53 0.9500
C54 C55 1.383(15)
C54 H54 0.9500
C55 C56 1.467(13)
C57 H57A 0.9800
C57 H57B 0.9800
C57 H57C 0.9800
C58 H58A 0.9800
C58 H58B 0.9800
C58 H58C 0.9800
C70 H70A 0.9800
C70 H70B 0.9800
C70 H70C 0.9800
C71 H71A 0.9800
C71 H71B 0.9800
C71 H71C 0.9800
C72 H72A 0.9800
C72 H72B 0.9800
C72 H72C 0.9800

loop_
_platon_squeeze_void_nr
_platon_squeeze_void_average_x
_platon_squeeze_void_average_y
_platon_squeeze_void_average_z
_platon_squeeze_void_volume
_platon_squeeze_void_count_electrons
_platon_squeeze_void_content
1 0.329 0.225 0.263 90 22 ' '
2 0.329 0.275 0.763 90 22 ' '
3 0.671 0.725 0.237 90 22 ' '
4 0.671 0.775 0.737 90 22 ' '
